data_4331540
loop_
_publ_author_name
'Yu, Shu-Yan'
'Huang, Hai-Ping'
'Li, Sheng-Hui'
'Jiao, Qing'
'Li, Yi-Zhi'
'Wu, Biao'
'Sei, Yoshihisa'
'Yamaguchi, Kentaro'
'Pan, Yuan-Jiang'
'Ma, Hong-Wei'

_publ_section_title
;
 Solution self-assembly, spontaneous deprotonation, and crystal structures
 of bipyrazolate-bridged metallomacrocycles with dimetal centers.
;
_journal_issue 25
_journal_name_full 'Inorganic chemistry'
_journal_page_first 9471
_journal_page_last 9488
_journal_paper_doi 10.1021/ic0509332
_journal_volume 44
_journal_year 2005
_chemical_formula_sum 'C156 H158 F48 N38 O6 P8 Pd8'
_chemical_formula_weight 4672.16
_chemical_name_systematic
; 
 ? 
;
_space_group_IT_number 2
_symmetry_cell_setting triclinic
_symmetry_space_group_name_Hall '-P 1'
_symmetry_space_group_name_H-M 'P -1'
_atom_sites_solution_hydrogens geom
_atom_sites_solution_primary direct
_atom_sites_solution_secondary difmap
_audit_creation_method SHELXL-97
_cell_angle_alpha 77.492(4)
_cell_angle_beta 78.918(4)
_cell_angle_gamma 82.733(4)
_cell_formula_units_Z 1
_cell_length_a 12.454(2)
_cell_length_b 22.437(4)
_cell_length_c 27.684(5)
_cell_measurement_reflns_used 867
_cell_measurement_temperature 293(2)
_cell_measurement_theta_max 18.84
_cell_measurement_theta_min 2.16
_cell_volume 7382(2)
_computing_cell_refinement SMART
_computing_data_collection 'SMART(Bruker, 2000)'
_computing_data_reduction 'SAINT(Bruker, 2000)'
_computing_molecular_graphics SHELXTL
_computing_publication_material SHELXTL
_computing_structure_refinement SHELXTL
_computing_structure_solution 'SHELXTL(Bruker, 2000)'
_diffrn_ambient_temperature 293(2)
_diffrn_measured_fraction_theta_full 0.978
_diffrn_measured_fraction_theta_max 0.978
_diffrn_measurement_device_type 'Bruker Smart Apex CCD area detector'
_diffrn_measurement_method 'phi and omega scans'
_diffrn_radiation_monochromator graphite
_diffrn_radiation_source 'sealed tube'
_diffrn_radiation_type MoK\a
_diffrn_radiation_wavelength 0.71073
_diffrn_reflns_av_R_equivalents 0.0311
_diffrn_reflns_av_sigmaI/netI 0.0715
_diffrn_reflns_limit_h_max 15
_diffrn_reflns_limit_h_min -14
_diffrn_reflns_limit_k_max 27
_diffrn_reflns_limit_k_min -27
_diffrn_reflns_limit_l_max 33
_diffrn_reflns_limit_l_min -25
_diffrn_reflns_number 38221
_diffrn_reflns_theta_full 25.50
_diffrn_reflns_theta_max 25.50
_diffrn_reflns_theta_min 1.87
_exptl_absorpt_coefficient_mu 0.589
_exptl_absorpt_correction_T_max 0.89
_exptl_absorpt_correction_T_min 0.87
_exptl_absorpt_correction_type multi-scan
_exptl_absorpt_process_details 'SADABAS(Bruker, 2000)'
_exptl_crystal_density_diffrn 1.051
_exptl_crystal_density_method 'not measured'
_exptl_crystal_F_000 2328
_exptl_crystal_size_max 0.3
_exptl_crystal_size_mid 0.2
_exptl_crystal_size_min 0.2
_refine_diff_density_max 0.443
_refine_diff_density_min -0.930
_refine_diff_density_rms 0.078
_refine_ls_extinction_method none
_refine_ls_goodness_of_fit_ref 1.046
_refine_ls_hydrogen_treatment constr
_refine_ls_matrix_type full
_refine_ls_number_parameters 1260
_refine_ls_number_reflns 26855
_refine_ls_number_restraints 0
_refine_ls_restrained_S_all 1.046
_refine_ls_R_factor_all 0.0958
_refine_ls_R_factor_gt 0.0639
_refine_ls_shift/su_max 0.000
_refine_ls_shift/su_mean 0.000
_refine_ls_structure_factor_coef Fsqd
_refine_ls_weighting_details 'calc w=1/[\s^2^(Fo^2^)+(0.09P)^2^+1.99P] where P=(Fo^2^+2Fc^2^)/3'
_refine_ls_weighting_scheme calc
_refine_ls_wR_factor_gt 0.1575
_refine_ls_wR_factor_ref 0.1660
_reflns_number_gt 18312
_reflns_number_total 26855
_reflns_threshold_expression >2sigma(I)
_cod_data_source_file ic0509332sup1.cif
_cod_data_source_block 5a
_cod_depositor_comments
;
The following automatic conversions were performed:

'_symmetry_cell_setting' value 'Triclinic' changed to 'triclinic'
according to /home/saulius/struct/CIF-dictionaries/cif_core.dic
dictionary named 'cif_core.dic' version 2.4.2 from 2011-04-26.

Automatic conversion script
Id: cif_fix_values 1891 2012-01-12 08:04:46Z andrius 

 Adding full bibliography for 4331538--4331543.cif.
;
_cod_original_sg_symbol_H-M 'P-1   '
_cod_database_code 4331540

loop_
_symmetry_equiv_pos_as_xyz
'x, y, z'
'-x, -y, -z'

loop_
_atom_site_label
_atom_site_type_symbol
_atom_site_fract_x
_atom_site_fract_y
_atom_site_fract_z
_atom_site_U_iso_or_equiv
_atom_site_adp_type
_atom_site_occupancy
_atom_site_symmetry_multiplicity
_atom_site_calc_flag
_atom_site_refinement_flags
Pd1 Pd 0.75836(3) 0.64965(2) 0.136216(15) 0.04597(11) Uani 1 1 d .
Pd2 Pd 0.94788(3) 0.54630(2) 0.157690(14) 0.04308(11) Uani 1 1 d .
Pd3 Pd 0.21110(3) 0.162207(17) 0.436012(15) 0.04113(10) Uani 1 1 d .
Pd4 Pd 0.01482(3) 0.259757(18) 0.413199(14) 0.03973(10) Uani 1 1 d .
C1 C 0.6456(4) 0.6070(2) 0.06375(18) 0.0414(11) Uani 1 1 d .
H1 H 0.6375 0.5707 0.0873 0.050 Uiso 1 1 calc R
C2 C 0.6077(4) 0.6155(3) 0.01897(18) 0.0506(14) Uani 1 1 d .
H2 H 0.5759 0.5838 0.0119 0.061 Uiso 1 1 calc R
C3 C 0.6152(5) 0.6684(3) -0.0148(2) 0.0579(15) Uani 1 1 d .
H3 H 0.5860 0.6731 -0.0440 0.070 Uiso 1 1 calc R
C4 C 0.6668(5) 0.7170(3) -0.0065(2) 0.0577(16) Uani 1 1 d .
H4 H 0.6692 0.7547 -0.0286 0.069 Uiso 1 1 calc R
C5 C 0.7158(5) 0.7046(3) 0.0384(2) 0.0525(14) Uani 1 1 d .
C6 C 0.7681(5) 0.7500(3) 0.0528(2) 0.0561(14) Uani 1 1 d .
C7 C 0.7958(5) 0.8045(3) 0.0211(2) 0.0544(14) Uani 1 1 d .
H7 H 0.7743 0.8147 -0.0103 0.065 Uiso 1 1 calc R
C8 C 0.8548(5) 0.8439(3) 0.0351(2) 0.0571(15) Uani 1 1 d .
H8 H 0.8691 0.8820 0.0152 0.069 Uiso 1 1 calc R
C9 C 0.8918(5) 0.8237(3) 0.0804(2) 0.0565(14) Uani 1 1 d .
H9 H 0.9349 0.8477 0.0909 0.068 Uiso 1 1 calc R
C10 C 0.8642(5) 0.7667(3) 0.1109(2) 0.0575(16) Uani 1 1 d .
H10 H 0.8882 0.7539 0.1416 0.069 Uiso 1 1 calc R
N2 N 0.8046(4) 0.7312(2) 0.09622(16) 0.0496(11) Uani 1 1 d .
C11 C 1.1490(5) 0.6108(3) 0.1462(2) 0.0585(15) Uani 1 1 d .
H11 H 1.1085 0.6317 0.1703 0.070 Uiso 1 1 calc R
C12 C 1.2569(4) 0.6238(3) 0.1269(2) 0.0593(16) Uani 1 1 d .
H12 H 1.2891 0.6517 0.1388 0.071 Uiso 1 1 calc R
C13 C 1.3134(5) 0.5956(3) 0.0912(2) 0.0566(15) Uani 1 1 d .
H13 H 1.3850 0.6045 0.0772 0.068 Uiso 1 1 calc R
C14 C 1.2656(4) 0.5535(3) 0.0752(2) 0.0555(14) Uani 1 1 d .
H14 H 1.3056 0.5342 0.0500 0.067 Uiso 1 1 calc R
C15 C 1.1559(4) 0.5382(3) 0.09597(17) 0.0417(11) Uani 1 1 d .
C16 C 1.1007(4) 0.4989(3) 0.0802(2) 0.0488(13) Uani 1 1 d .
C17 C 1.1398(4) 0.4646(3) 0.04514(18) 0.0450(12) Uani 1 1 d .
H17 H 1.2113 0.4680 0.0278 0.054 Uiso 1 1 calc R
C18 C 1.0737(4) 0.4226(3) 0.03374(17) 0.0446(12) Uani 1 1 d .
H18 H 1.1027 0.3960 0.0120 0.053 Uiso 1 1 calc R
C19 C 0.9670(4) 0.4242(3) 0.05646(18) 0.0476(13) Uani 1 1 d .
H19 H 0.9190 0.4030 0.0461 0.057 Uiso 1 1 calc R
C20 C 0.9271(5) 0.4562(3) 0.0943(2) 0.0521(14) Uani 1 1 d .
H20 H 0.8567 0.4521 0.1127 0.063 Uiso 1 1 calc R
C21 C 0.3127(5) 0.1288(3) 0.33825(19) 0.0520(13) Uani 1 1 d .
H21 H 0.3196 0.1703 0.3256 0.062 Uiso 1 1 calc R
C22 C 0.3478(5) 0.0842(3) 0.3064(2) 0.0661(17) Uani 1 1 d .
H22 H 0.3747 0.0971 0.2725 0.079 Uiso 1 1 calc R
C23 C 0.3415(5) 0.0228(3) 0.3262(2) 0.0556(14) Uani 1 1 d .
H23 H 0.3674 -0.0064 0.3064 0.067 Uiso 1 1 calc R
C24 C 0.2969(5) 0.0057(3) 0.3749(2) 0.0533(14) Uani 1 1 d .
H24 H 0.2912 -0.0356 0.3889 0.064 Uiso 1 1 calc R
C25 C 0.2607(4) 0.0480(2) 0.40325(19) 0.0446(12) Uani 1 1 d .
C26 C 0.2046(4) 0.0331(2) 0.45512(18) 0.0378(10) Uani 1 1 d .
C27 C 0.1790(5) -0.0243(3) 0.4806(2) 0.0556(14) Uani 1 1 d .
H27 H 0.2009 -0.0573 0.4645 0.067 Uiso 1 1 calc R
C28 C 0.1220(5) -0.0349(3) 0.5290(2) 0.0575(14) Uani 1 1 d .
H28 H 0.1075 -0.0742 0.5464 0.069 Uiso 1 1 calc R
C29 C 0.0874(5) 0.0166(2) 0.5504(2) 0.0509(13) Uani 1 1 d .
H29 H 0.0473 0.0125 0.5828 0.061 Uiso 1 1 calc R
C30 C 0.1122(4) 0.0720(2) 0.52405(18) 0.0415(11) Uani 1 1 d .
H30 H 0.0868 0.1058 0.5387 0.050 Uiso 1 1 calc R
C31 C -0.1716(4) 0.2136(2) 0.4898(2) 0.0425(11) Uani 1 1 d .
H31 H -0.1333 0.2204 0.5135 0.051 Uiso 1 1 calc R
C32 C -0.2783(4) 0.1861(3) 0.5053(2) 0.0534(14) Uani 1 1 d .
H32 H -0.3085 0.1743 0.5390 0.064 Uiso 1 1 calc R
C33 C -0.3287(5) 0.1793(3) 0.4692(2) 0.0572(14) Uani 1 1 d .
H33 H -0.3996 0.1670 0.4783 0.069 Uiso 1 1 calc R
C34 C -0.2834(4) 0.1891(3) 0.4192(3) 0.0572(15) Uani 1 1 d .
H34 H -0.3143 0.1758 0.3959 0.069 Uiso 1 1 calc R
C35 C -0.1882(5) 0.2201(2) 0.4052(2) 0.0490(12) Uani 1 1 d .
C36 C -0.1384(5) 0.2371(2) 0.35581(19) 0.0466(12) Uani 1 1 d .
C37 C -0.1797(5) 0.2336(3) 0.3127(2) 0.0542(14) Uani 1 1 d .
H37 H -0.2500 0.2215 0.3166 0.065 Uiso 1 1 calc R
C38 C -0.1207(5) 0.2473(3) 0.2655(2) 0.0600(15) Uani 1 1 d .
H38 H -0.1498 0.2417 0.2384 0.072 Uiso 1 1 calc R
C39 C -0.0180(5) 0.2693(3) 0.25708(19) 0.0508(13) Uani 1 1 d .
H39 H 0.0219 0.2806 0.2250 0.061 Uiso 1 1 calc R
C40 C 0.0236(5) 0.2735(2) 0.30286(18) 0.0457(12) Uani 1 1 d .
H40 H 0.0927 0.2871 0.2996 0.055 Uiso 1 1 calc R
C41 C 0.5147(5) 0.5872(2) 0.1938(2) 0.0531(13) Uani 1 1 d .
H41A H 0.5168 0.6194 0.2114 0.080 Uiso 1 1 calc R
H41B H 0.4516 0.5651 0.2089 0.080 Uiso 1 1 calc R
H41C H 0.5103 0.6046 0.1593 0.080 Uiso 1 1 calc R
C42 C 0.6141(4) 0.5456(2) 0.19656(17) 0.0436(12) Uani 1 1 d .
C43 C 0.6349(4) 0.4870(2) 0.22239(16) 0.0364(10) Uani 1 1 d .
C44 C 0.7501(4) 0.4739(2) 0.20863(17) 0.0379(11) Uani 1 1 d .
C45 C 0.8187(4) 0.4140(2) 0.2270(2) 0.0462(12) Uani 1 1 d .
H45A H 0.8519 0.3956 0.1989 0.069 Uiso 1 1 calc R
H45B H 0.7719 0.3863 0.2505 0.069 Uiso 1 1 calc R
H45C H 0.8750 0.4229 0.2430 0.069 Uiso 1 1 calc R
C46 C 0.5538(5) 0.4466(2) 0.25322(19) 0.0460(12) Uani 1 1 d .
C47 C 0.4747(5) 0.4683(3) 0.2877(2) 0.0512(13) Uani 1 1 d .
H47 H 0.4719 0.5088 0.2913 0.061 Uiso 1 1 calc R
C48 C 0.3961(5) 0.4293(3) 0.3184(2) 0.0522(13) Uani 1 1 d .
H48 H 0.3410 0.4447 0.3414 0.063 Uiso 1 1 calc R
C49 C 0.4012(4) 0.3674(2) 0.31399(18) 0.0402(11) Uani 1 1 d .
C50 C 0.4837(4) 0.3476(3) 0.2767(2) 0.0505(13) Uani 1 1 d .
H50 H 0.4870 0.3077 0.2716 0.061 Uiso 1 1 calc R
C51 C 0.5620(4) 0.3877(2) 0.2465(2) 0.0465(12) Uani 1 1 d .
H51 H 0.6174 0.3738 0.2228 0.056 Uiso 1 1 calc R
C52 C 0.1300(4) 0.3927(2) 0.3395(2) 0.0413(11) Uani 1 1 d .
H52A H 0.0854 0.3846 0.3174 0.062 Uiso 1 1 calc R
H52B H 0.1720 0.4266 0.3228 0.062 Uiso 1 1 calc R
H52C H 0.0837 0.4026 0.3692 0.062 Uiso 1 1 calc R
C53 C 0.2070(4) 0.3366(2) 0.35387(16) 0.0351(10) Uani 1 1 d .
C54 C 0.3206(4) 0.3263(2) 0.34468(18) 0.0366(10) Uani 1 1 d .
C55 C 0.3413(4) 0.2644(2) 0.36782(17) 0.0358(10) Uani 1 1 d .
C56 C 0.4553(4) 0.2309(2) 0.3736(2) 0.0435(11) Uani 1 1 d .
H56A H 0.4530 0.2075 0.4072 0.065 Uiso 1 1 calc R
H56B H 0.5085 0.2603 0.3670 0.065 Uiso 1 1 calc R
H56C H 0.4755 0.2038 0.3501 0.065 Uiso 1 1 calc R
C57 C -0.0469(4) 0.3388(2) 0.5136(2) 0.0485(13) Uani 1 1 d .
H57A H -0.0612 0.3519 0.4799 0.073 Uiso 1 1 calc R
H57B H -0.0241 0.3725 0.5244 0.073 Uiso 1 1 calc R
H57C H -0.1125 0.3252 0.5355 0.073 Uiso 1 1 calc R
C58 C 0.0416(4) 0.2876(2) 0.51537(18) 0.0380(10) Uani 1 1 d .
C59 C 0.1155(4) 0.2663(2) 0.54676(16) 0.0321(9) Uani 1 1 d .
C60 C 0.1786(4) 0.2196(2) 0.53015(17) 0.0359(10) Uani 1 1 d .
C61 C 0.2743(4) 0.1790(2) 0.54930(19) 0.0466(12) Uani 1 1 d .
H61A H 0.2599 0.1368 0.5547 0.070 Uiso 1 1 calc R
H61B H 0.2837 0.1884 0.5804 0.070 Uiso 1 1 calc R
H61C H 0.3400 0.1859 0.5250 0.070 Uiso 1 1 calc R
C62 C 0.1169(4) 0.2898(2) 0.59308(18) 0.0420(11) Uani 1 1 d .
C63 C 0.0282(4) 0.3001(2) 0.62701(17) 0.0404(11) Uani 1 1 d .
H63 H -0.0400 0.2950 0.6202 0.048 Uiso 1 1 calc R
C64 C 0.0309(4) 0.3176(2) 0.67109(19) 0.0438(11) Uani 1 1 d .
H64 H -0.0340 0.3212 0.6938 0.053 Uiso 1 1 calc R
C65 C 0.1251(4) 0.3297(2) 0.68231(17) 0.0402(11) Uani 1 1 d .
C66 C 0.2234(4) 0.3183(2) 0.65007(18) 0.0412(11) Uani 1 1 d .
H66 H 0.2903 0.3240 0.6579 0.049 Uiso 1 1 calc R
C67 C 0.2202(4) 0.2975(2) 0.60467(19) 0.0453(12) Uani 1 1 d .
H67 H 0.2850 0.2893 0.5831 0.054 Uiso 1 1 calc R
C68 C -0.0166(5) 0.4416(3) 0.7278(2) 0.0522(14) Uani 1 1 d .
H68A H -0.0482 0.4691 0.7499 0.078 Uiso 1 1 calc R
H68B H -0.0734 0.4205 0.7215 0.078 Uiso 1 1 calc R
H68C H 0.0190 0.4644 0.6966 0.078 Uiso 1 1 calc R
C69 C 0.0660(4) 0.3958(2) 0.75161(16) 0.0358(10) Uani 1 1 d .
C70 C 0.1314(4) 0.3482(2) 0.73048(18) 0.0404(11) Uani 1 1 d .
C71 C 0.1970(4) 0.3209(2) 0.76523(18) 0.0382(10) Uani 1 1 d .
C72 C 0.2891(5) 0.2681(3) 0.7649(2) 0.0512(13) Uani 1 1 d .
H72A H 0.3592 0.2846 0.7573 0.077 Uiso 1 1 calc R
H72B H 0.2837 0.2454 0.7400 0.077 Uiso 1 1 calc R
H72C H 0.2818 0.2414 0.7973 0.077 Uiso 1 1 calc R
N1 N 0.6964(3) 0.6545(2) 0.07254(14) 0.0394(9) Uani 1 1 d .
N3 N 1.1025(3) 0.5699(2) 0.13149(15) 0.0415(9) Uani 1 1 d .
N4 N 0.9937(3) 0.4940(2) 0.10400(14) 0.0412(9) Uani 1 1 d .
N5 N 0.2713(3) 0.10929(18) 0.38489(14) 0.0396(9) Uani 1 1 d .
N6 N 0.1707(3) 0.08115(16) 0.47848(13) 0.0349(8) Uani 1 1 d .
N7 N -0.1327(3) 0.22813(18) 0.44113(15) 0.0393(9) Uani 1 1 d .
N8 N -0.0350(3) 0.25833(17) 0.34826(15) 0.0363(8) Uani 1 1 d .
N9 N 0.7120(4) 0.56669(18) 0.17126(14) 0.0409(9) Uani 1 1 d .
N10 N 0.7923(4) 0.52319(19) 0.17976(15) 0.0464(11) Uani 1 1 d .
N11 N 0.2504(3) 0.24178(17) 0.38950(14) 0.0359(8) Uani 1 1 d .
N12 N 0.1685(4) 0.28351(18) 0.38112(15) 0.0417(9) Uani 1 1 d .
N13 N 0.1464(4) 0.21150(18) 0.48878(15) 0.0415(9) Uani 1 1 d .
N14 N 0.0658(4) 0.25291(18) 0.47920(14) 0.0397(9) Uani 1 1 d .
N15 N 0.1716(4) 0.35344(19) 0.80376(15) 0.0429(10) Uani 1 1 d .
N16 N 0.0938(4) 0.3986(2) 0.79203(15) 0.0435(10) Uani 1 1 d .
P1 P 0.13292(12) 0.86521(6) 0.36053(5) 0.0480(3) Uani 1 1 d .
P2 P 0.40053(11) 0.57797(6) 0.92033(4) 0.0381(3) Uani 1 1 d .
P3 P 0.96251(12) 0.79880(6) 0.87605(5) 0.0403(3) Uani 1 1 d .
P4 P 0.4502(2) 0.77810(12) 0.10794(11) 0.0500(7) Uani 0.50 1 d P
P5 P 0.5000 0.0000 0.5000 0.0394(4) Uani 1 2 d S
F1 F 0.1580(3) 0.79527(11) 0.38899(10) 0.0448(7) Uani 1 1 d .
F2 F 0.1314(3) 0.84113(13) 0.30955(11) 0.0516(7) Uani 1 1 d .
F3 F 0.2624(3) 0.87183(13) 0.34420(11) 0.0543(8) Uani 1 1 d .
F4 F 0.1339(3) 0.88903(12) 0.41092(11) 0.0518(7) Uani 1 1 d .
F5 F 0.0030(3) 0.85861(13) 0.37678(11) 0.0527(8) Uani 1 1 d .
F6 F 0.1080(3) 0.93496(12) 0.33236(11) 0.0479(7) Uani 1 1 d .
F7 F 0.3101(2) 0.53205(11) 0.95222(9) 0.0378(6) Uani 1 1 d .
F8 F 0.4483(2) 0.52800(11) 0.88602(9) 0.0392(6) Uani 1 1 d .
F9 F 0.4846(2) 0.54718(11) 0.95847(10) 0.0411(6) Uani 1 1 d .
F10 F 0.3514(3) 0.62721(11) 0.95519(9) 0.0420(7) Uani 1 1 d .
F11 F 0.3156(3) 0.60822(12) 0.88194(10) 0.0446(7) Uani 1 1 d .
F12 F 0.4900(3) 0.62337(12) 0.88849(10) 0.0462(7) Uani 1 1 d .
F13 F 0.9050(2) 0.78508(12) 0.83234(9) 0.0401(6) Uani 1 1 d .
F14 F 0.8818(2) 0.75574(11) 0.91793(9) 0.0385(6) Uani 1 1 d .
F15 F 0.8745(3) 0.85739(12) 0.88153(11) 0.0478(7) Uani 1 1 d .
F16 F 1.0425(2) 0.84223(11) 0.83418(9) 0.0397(6) Uani 1 1 d .
F17 F 1.0505(3) 0.74075(12) 0.87030(10) 0.0453(7) Uani 1 1 d .
F18 F 1.0199(3) 0.81288(11) 0.91936(9) 0.0414(6) Uani 1 1 d .
F19 F 0.5337(5) 0.8057(2) 0.0590(2) 0.0446(13) Uani 0.50 1 d P
F20 F 0.3515(5) 0.8017(2) 0.0775(2) 0.0475(14) Uani 0.50 1 d P
F21 F 0.4383(5) 0.8421(2) 0.12670(19) 0.0414(13) Uani 0.50 1 d P
F22 F 0.5533(5) 0.7543(2) 0.1384(2) 0.0485(14) Uani 0.50 1 d P
F23 F 0.4629(5) 0.7134(2) 0.0901(2) 0.0443(13) Uani 0.50 1 d P
F24 F 0.3652(5) 0.7506(2) 0.1571(2) 0.0469(14) Uani 0.50 1 d P
F25 F 0.4835(3) 0.06400(11) 0.46159(11) 0.0464(7) Uani 1 1 d .
F26 F 0.5422(3) 0.03858(14) 0.53379(12) 0.0546(8) Uani 1 1 d .
F27 F 0.6191(3) -0.00679(15) 0.46679(11) 0.0589(8) Uani 1 1 d .
C1' C 0.2947(5) 0.4385(2) 0.19315(17) 0.0497(14) Uani 1 1 d .
H11A H 0.3427 0.4048 0.2069 0.075 Uiso 1 1 calc R
H11B H 0.2886 0.4708 0.2116 0.075 Uiso 1 1 calc R
H11C H 0.3242 0.4534 0.1585 0.075 Uiso 1 1 calc R
C2' C 0.1853(6) 0.4177(2) 0.19687(19) 0.0474(14) Uani 1 1 d .
C3' C 0.0510(5) 0.0809(2) 0.27503(16) 0.0469(13) Uani 1 1 d .
H31A H 0.0308 0.1174 0.2521 0.070 Uiso 1 1 calc R
H31B H 0.0075 0.0489 0.2741 0.070 Uiso 1 1 calc R
H31C H 0.1273 0.0683 0.2655 0.070 Uiso 1 1 calc R
C4' C 0.0316(6) 0.0932(3) 0.32629(18) 0.0595(16) Uani 1 1 d .
C5' C 0.4509(6) 0.3186(3) 0.4719(2) 0.0653(17) Uani 1 1 d .
H51A H 0.5001 0.3167 0.4409 0.098 Uiso 1 1 calc R
H51B H 0.4332 0.2780 0.4886 0.098 Uiso 1 1 calc R
H51C H 0.4854 0.3362 0.4930 0.098 Uiso 1 1 calc R
C6' C 0.3524(6) 0.3557(3) 0.46172(19) 0.0579(16) Uani 1 1 d .
N1' N 0.1135(6) 0.4117(2) 0.20866(19) 0.0599(14) Uani 1 1 d .
N2' N 0.0121(5) 0.1083(2) 0.36478(15) 0.0614(14) Uani 1 1 d .
N3' N 0.2910(5) 0.3972(2) 0.45575(17) 0.0592(13) Uani 1 1 d .
O1 O 0.1025(7) 0.7821(3) 0.1814(3) 0.056(2) Uani 0.50 1 d P
H1A H 0.1059 0.7834 0.2115 0.085 Uiso 0.50 1 d PR
H1B H 0.0954 0.8184 0.1644 0.085 Uiso 0.50 1 d PR
O2 O 0.5019(8) 0.8294(4) 0.3462(3) 0.071(2) Uani 0.50 1 d P
H2A H 0.4680 0.8503 0.3676 0.085 Uiso 0.50 1 d PR
H2B H 0.5273 0.7950 0.3613 0.085 Uiso 0.50 1 d PR
O3 O 0.3803(8) 0.7957(4) 0.7650(3) 0.071(2) Uani 0.50 1 d P
H3A H 0.4387 0.8038 0.7730 0.085 Uiso 0.50 1 d PR
H3B H 0.3274 0.8211 0.7739 0.085 Uiso 0.50 1 d PR
O4 O 0.0495(8) 0.4864(4) 0.5691(3) 0.070(2) Uani 0.50 1 d P
H4A H 0.0141 0.4598 0.5908 0.084 Uiso 0.50 1 d PR
H4B H 0.0071 0.5075 0.5498 0.084 Uiso 0.50 1 d PR
O5 O 0.5608(9) 0.3041(4) 0.5783(3) 0.079(3) Uani 0.50 1 d P
H5A H 0.5616 0.2734 0.5648 0.094 Uiso 0.50 1 d PR
H5B H 0.6128 0.3257 0.5625 0.094 Uiso 0.50 1 d PR
O6 O 0.8765(8) 0.0706(4) 0.9814(3) 0.070(2) Uani 0.50 1 d P
H6A H 0.9388 0.0508 0.9756 0.085 Uiso 0.50 1 d PR
H6B H 0.8817 0.0986 0.9970 0.085 Uiso 0.50 1 d PR

loop_
_atom_site_aniso_label
_atom_site_aniso_U_11
_atom_site_aniso_U_22
_atom_site_aniso_U_33
_atom_site_aniso_U_23
_atom_site_aniso_U_13
_atom_site_aniso_U_12
Pd1 0.0473(2) 0.0561(3) 0.0410(2) -0.01479(18) -0.01246(17) -0.01211(19)
Pd2 0.0363(2) 0.0613(3) 0.0395(2) -0.02149(18) -0.00793(15) -0.01150(17)
Pd3 0.0462(2) 0.0388(2) 0.0455(2) -0.01632(16) -0.01342(17) -0.00813(16)
Pd4 0.0377(2) 0.0449(2) 0.0436(2) -0.01455(16) -0.01374(16) -0.00974(16)
C1 0.031(2) 0.056(3) 0.040(3) -0.018(2) 0.0062(19) -0.016(2)
C2 0.036(3) 0.085(4) 0.034(3) -0.014(3) -0.010(2) -0.007(3)
C3 0.054(3) 0.083(4) 0.039(3) -0.008(3) -0.010(2) -0.021(3)
C4 0.056(3) 0.084(4) 0.037(3) 0.012(3) -0.032(2) -0.027(3)
C5 0.054(3) 0.065(4) 0.041(3) -0.006(3) -0.004(2) -0.026(3)
C6 0.074(4) 0.048(3) 0.049(3) 0.002(2) -0.016(3) -0.023(3)
C7 0.056(3) 0.061(4) 0.046(3) -0.005(3) -0.002(3) -0.024(3)
C8 0.062(4) 0.067(4) 0.043(3) -0.004(3) -0.005(3) -0.025(3)
C9 0.065(4) 0.060(4) 0.046(3) -0.008(3) -0.005(3) -0.020(3)
C10 0.079(4) 0.057(3) 0.041(3) -0.006(2) 0.002(3) -0.048(3)
N2 0.062(3) 0.048(3) 0.043(2) -0.0011(19) -0.017(2) -0.026(2)
C11 0.062(4) 0.066(4) 0.047(3) -0.009(3) -0.007(3) -0.015(3)
C12 0.037(3) 0.093(5) 0.051(3) -0.017(3) -0.004(2) -0.023(3)
C13 0.042(3) 0.076(4) 0.061(4) -0.024(3) -0.001(3) -0.029(3)
C14 0.037(3) 0.079(4) 0.047(3) -0.017(3) 0.009(2) -0.010(3)
C15 0.029(2) 0.066(3) 0.029(2) -0.012(2) 0.0046(18) -0.011(2)
C16 0.034(3) 0.071(4) 0.043(3) -0.026(3) 0.008(2) -0.006(2)
C17 0.029(2) 0.073(4) 0.034(2) -0.016(2) 0.0052(19) -0.015(2)
C18 0.033(3) 0.070(3) 0.031(2) -0.016(2) 0.0051(19) -0.012(2)
C19 0.036(3) 0.076(4) 0.032(2) -0.018(2) 0.006(2) -0.017(2)
C20 0.052(3) 0.071(4) 0.044(3) -0.035(3) 0.000(2) -0.017(3)
C21 0.058(3) 0.064(4) 0.036(3) -0.021(2) 0.004(2) -0.009(3)
C22 0.064(4) 0.088(5) 0.045(3) -0.033(3) 0.014(3) -0.003(3)
C23 0.065(4) 0.042(3) 0.063(4) -0.012(3) -0.016(3) -0.004(3)
C24 0.067(4) 0.051(3) 0.044(3) -0.025(2) 0.006(3) -0.010(3)
C25 0.046(3) 0.046(3) 0.044(3) -0.015(2) -0.005(2) -0.005(2)
C26 0.043(3) 0.031(2) 0.043(3) -0.010(2) -0.013(2) -0.004(2)
C27 0.065(4) 0.042(3) 0.063(4) -0.012(3) -0.016(3) -0.004(3)
C28 0.070(4) 0.040(3) 0.059(4) 0.001(3) -0.012(3) -0.010(3)
C29 0.053(3) 0.042(3) 0.056(3) -0.003(2) -0.010(3) -0.010(2)
C30 0.043(3) 0.044(3) 0.039(3) -0.003(2) -0.011(2) -0.010(2)
C31 0.036(3) 0.034(2) 0.050(3) -0.005(2) 0.007(2) -0.004(2)
C32 0.034(3) 0.048(3) 0.071(4) 0.000(3) -0.004(3) -0.001(2)
C33 0.042(3) 0.061(4) 0.071(4) -0.009(3) -0.020(3) -0.002(3)
C34 0.038(3) 0.052(3) 0.084(4) -0.009(3) -0.014(3) -0.013(2)
C35 0.057(3) 0.040(3) 0.051(3) -0.007(2) -0.014(3) -0.004(2)
C36 0.062(3) 0.038(3) 0.043(3) -0.008(2) -0.015(2) -0.006(2)
C37 0.061(4) 0.062(4) 0.045(3) -0.008(3) -0.024(3) -0.007(3)
C38 0.064(4) 0.066(4) 0.060(4) -0.010(3) -0.029(3) -0.015(3)
C39 0.060(3) 0.062(3) 0.033(3) -0.006(2) -0.021(2) 0.000(3)
C40 0.049(3) 0.052(3) 0.036(3) -0.002(2) -0.014(2) -0.006(2)
C41 0.059(3) 0.044(3) 0.052(3) -0.004(2) -0.005(3) -0.003(3)
C42 0.057(3) 0.047(3) 0.024(2) -0.003(2) -0.001(2) -0.008(2)
C43 0.033(2) 0.051(3) 0.030(2) -0.016(2) -0.0028(18) -0.010(2)
C44 0.035(2) 0.052(3) 0.032(2) -0.020(2) -0.0021(19) -0.005(2)
C45 0.039(3) 0.040(3) 0.054(3) 0.000(2) -0.010(2) 0.002(2)
C46 0.054(3) 0.044(3) 0.040(3) -0.013(2) 0.000(2) -0.008(2)
C47 0.051(3) 0.044(3) 0.051(3) -0.001(2) 0.005(2) -0.013(2)
C48 0.057(3) 0.049(3) 0.051(3) -0.013(2) 0.003(3) -0.015(3)
C49 0.035(3) 0.040(3) 0.044(3) -0.010(2) 0.002(2) -0.007(2)
C50 0.044(3) 0.050(3) 0.057(3) -0.019(3) 0.002(2) -0.003(2)
C51 0.032(3) 0.050(3) 0.057(3) -0.008(2) -0.001(2) -0.015(2)
C52 0.040(3) 0.028(2) 0.051(3) 0.003(2) -0.008(2) -0.0034(19)
C53 0.036(2) 0.040(2) 0.030(2) -0.0056(19) -0.0032(18) -0.0103(19)
C54 0.028(2) 0.038(2) 0.044(3) -0.009(2) -0.0038(19) -0.0069(19)
C55 0.040(3) 0.033(2) 0.034(2) -0.0044(19) -0.0076(19) -0.0023(19)
C56 0.030(2) 0.047(3) 0.052(3) -0.010(2) -0.007(2) 0.001(2)
C57 0.047(3) 0.052(3) 0.051(3) -0.026(2) -0.017(2) 0.020(2)
C58 0.034(2) 0.039(3) 0.041(3) -0.007(2) -0.005(2) -0.010(2)
C59 0.032(2) 0.036(2) 0.032(2) -0.0118(18) -0.0090(18) -0.0025(18)
C60 0.038(3) 0.036(2) 0.038(2) -0.015(2) -0.0117(19) -0.0025(19)
C61 0.053(3) 0.053(3) 0.041(3) -0.017(2) -0.026(2) 0.012(2)
C62 0.047(3) 0.047(3) 0.036(3) -0.022(2) 0.000(2) -0.009(2)
C63 0.042(3) 0.049(3) 0.035(2) -0.020(2) -0.001(2) -0.007(2)
C64 0.044(3) 0.051(3) 0.041(3) -0.018(2) -0.019(2) 0.011(2)
C65 0.032(2) 0.065(3) 0.033(2) -0.029(2) -0.0067(19) -0.002(2)
C66 0.049(3) 0.040(3) 0.042(3) -0.022(2) -0.018(2) 0.011(2)
C67 0.051(3) 0.049(3) 0.047(3) -0.026(2) -0.024(2) 0.008(2)
C68 0.053(3) 0.059(3) 0.052(3) -0.024(3) -0.028(3) 0.014(3)
C69 0.035(2) 0.049(3) 0.028(2) -0.017(2) -0.0036(18) -0.007(2)
C70 0.033(2) 0.058(3) 0.036(3) -0.016(2) -0.0072(19) -0.014(2)
C71 0.036(2) 0.038(2) 0.046(3) -0.015(2) -0.014(2) -0.003(2)
C72 0.055(3) 0.049(3) 0.054(3) -0.021(3) -0.019(3) 0.013(2)
N1 0.028(2) 0.060(3) 0.034(2) -0.0113(19) -0.0063(16) -0.0114(18)
N3 0.034(2) 0.056(3) 0.040(2) -0.0175(19) -0.0058(17) -0.0126(18)
N4 0.046(2) 0.054(2) 0.030(2) -0.0236(18) -0.0006(17) -0.0101(19)
N5 0.048(2) 0.042(2) 0.032(2) -0.0150(17) -0.0041(17) -0.0063(18)
N6 0.050(2) 0.0264(18) 0.0293(19) -0.0011(15) -0.0100(16) -0.0111(16)
N7 0.037(2) 0.037(2) 0.042(2) 0.0004(17) -0.0097(17) -0.0047(17)
N8 0.038(2) 0.033(2) 0.043(2) -0.0077(16) -0.0188(17) -0.0019(16)
N9 0.053(3) 0.037(2) 0.029(2) -0.0087(16) 0.0023(17) -0.0027(19)
N10 0.060(3) 0.041(2) 0.036(2) -0.0083(18) 0.0060(19) -0.019(2)
N11 0.046(2) 0.0296(19) 0.0284(19) 0.0013(15) -0.0024(16) -0.0065(17)
N12 0.049(2) 0.032(2) 0.043(2) -0.0036(17) -0.0080(18) -0.0054(18)
N13 0.056(3) 0.038(2) 0.035(2) -0.0174(17) -0.0102(18) 0.0036(19)
N14 0.057(3) 0.037(2) 0.031(2) -0.0163(17) -0.0102(18) -0.0068(19)
N15 0.056(3) 0.045(2) 0.033(2) -0.0143(18) -0.0094(18) -0.013(2)
N16 0.055(3) 0.048(2) 0.033(2) -0.0205(18) -0.0095(18) -0.001(2)
P1 0.0522(8) 0.0358(7) 0.0458(8) -0.0008(6) 0.0082(6) -0.0041(6)
P2 0.0529(8) 0.0365(6) 0.0265(6) -0.0105(5) -0.0052(5) -0.0051(5)
P3 0.0552(8) 0.0380(7) 0.0292(6) -0.0110(5) -0.0070(5) -0.0030(6)
P4 0.0540(17) 0.0361(14) 0.0490(16) -0.0004(12) 0.0069(13) -0.0016(12)
P5 0.0512(11) 0.0321(9) 0.0377(9) -0.0093(7) -0.0090(8) -0.0073(7)
F1 0.0699(19) 0.0246(13) 0.0444(16) -0.0044(11) -0.0170(14) -0.0141(12)
F2 0.066(2) 0.0391(15) 0.0516(17) -0.0149(13) -0.0031(15) -0.0111(14)
F3 0.072(2) 0.0404(16) 0.0482(17) -0.0059(13) -0.0015(15) -0.0155(15)
F4 0.072(2) 0.0310(14) 0.0519(17) -0.0124(12) -0.0067(15) -0.0010(14)
F5 0.070(2) 0.0357(15) 0.0507(17) -0.0075(13) 0.0003(15) -0.0148(14)
F6 0.067(2) 0.0267(13) 0.0443(16) 0.0043(11) -0.0077(14) -0.0070(13)
F7 0.0630(18) 0.0258(12) 0.0219(12) -0.0028(10) 0.0013(11) -0.0108(12)
F8 0.0688(18) 0.0301(13) 0.0187(12) -0.0107(10) 0.0034(11) -0.0104(12)
F9 0.0651(18) 0.0295(13) 0.0344(14) -0.0081(11) -0.0232(13) 0.0003(12)
F10 0.076(2) 0.0259(13) 0.0228(12) -0.0127(10) 0.0035(12) -0.0032(12)
F11 0.0637(19) 0.0353(14) 0.0328(14) 0.0017(11) -0.0111(13) -0.0077(13)
F12 0.0679(19) 0.0307(14) 0.0356(14) -0.0046(11) 0.0086(13) -0.0182(13)
F13 0.0637(18) 0.0389(14) 0.0213(12) -0.0142(10) -0.0029(11) -0.0098(12)
F14 0.0637(18) 0.0268(13) 0.0215(12) -0.0035(10) 0.0047(11) -0.0114(12)
F15 0.0671(19) 0.0241(13) 0.0471(16) 0.0053(11) -0.0081(14) -0.0081(12)
F16 0.0649(18) 0.0275(13) 0.0238(12) -0.0041(10) 0.0021(11) -0.0095(12)
F17 0.0696(19) 0.0283(13) 0.0421(15) -0.0053(11) -0.0145(13) -0.0153(13)
F18 0.074(2) 0.0298(13) 0.0218(12) -0.0108(10) -0.0055(12) -0.0029(12)
F19 0.064(4) 0.029(3) 0.046(3) -0.001(2) -0.019(3) -0.019(3)
F20 0.075(4) 0.021(2) 0.051(3) -0.006(2) -0.017(3) -0.015(3)
F21 0.068(4) 0.028(3) 0.031(3) -0.004(2) -0.019(2) -0.002(2)
F22 0.078(4) 0.019(2) 0.043(3) 0.006(2) -0.006(3) -0.012(3)
F23 0.068(4) 0.021(2) 0.039(3) 0.001(2) -0.003(3) -0.006(2)
F24 0.072(4) 0.029(3) 0.044(3) -0.006(2) -0.015(3) -0.015(3)
F25 0.0613(18) 0.0240(13) 0.0515(17) 0.0098(12) -0.0237(14) -0.0029(12)
F26 0.067(2) 0.0459(17) 0.0585(19) -0.0226(15) -0.0143(16) -0.0069(15)
F27 0.063(2) 0.063(2) 0.0438(17) -0.0072(15) 0.0023(15) -0.0043(16)
C1' 0.098(4) 0.029(2) 0.019(2) -0.0045(18) -0.010(2) 0.008(3)
C2' 0.086(5) 0.036(3) 0.021(3) -0.007(2) 0.000(3) -0.015(3)
C3' 0.088(4) 0.033(2) 0.017(2) -0.0037(18) -0.005(2) -0.003(2)
C4' 0.087(4) 0.064(4) 0.017(2) 0.006(2) -0.002(2) -0.003(3)
C5' 0.084(5) 0.051(3) 0.067(4) -0.036(3) -0.014(3) 0.016(3)
C6' 0.085(5) 0.049(3) 0.030(3) 0.001(2) 0.018(3) -0.027(3)
N1' 0.088(4) 0.037(3) 0.043(3) 0.013(2) -0.005(3) -0.005(3)
N2' 0.090(4) 0.067(3) 0.016(2) 0.008(2) 0.000(2) -0.006(3)
N3' 0.090(4) 0.034(2) 0.040(3) 0.0146(19) 0.001(2) -0.009(3)
O1 0.080(6) 0.048(4) 0.036(4) -0.008(3) -0.003(4) 0.003(4)
O2 0.088(7) 0.061(5) 0.054(5) 0.001(4) -0.008(4) 0.002(5)
O3 0.093(7) 0.062(5) 0.076(6) -0.050(5) -0.023(5) -0.001(5)
O4 0.085(6) 0.066(5) 0.052(5) 0.001(4) -0.021(4) 0.011(5)
O5 0.104(8) 0.067(6) 0.071(6) -0.004(5) -0.035(5) -0.018(5)
O6 0.094(7) 0.063(5) 0.047(5) 0.000(4) -0.014(4) 0.002(5)

loop_
_atom_type_symbol
_atom_type_description
_atom_type_scat_dispersion_real
_atom_type_scat_dispersion_imag
_atom_type_scat_source
C C 0.0033 0.0016 'International Tables Vol C Tables 4.2.6.8 and 6.1.1.4'
H H 0.0000 0.0000 'International Tables Vol C Tables 4.2.6.8 and 6.1.1.4'
N N 0.0061 0.0033 'International Tables Vol C Tables 4.2.6.8 and 6.1.1.4'
O O 0.0106 0.0060 'International Tables Vol C Tables 4.2.6.8 and 6.1.1.4'
Pd Pd -0.9988 1.0072 'International Tables Vol C Tables 4.2.6.8 and 6.1.1.4'
F F 0.0171 0.0103 'International Tables Vol C Tables 4.2.6.8 and 6.1.1.4'
P P 0.1023 0.0942 'International Tables Vol C Tables 4.2.6.8 and 6.1.1.4'

loop_
_geom_angle_atom_site_label_1
_geom_angle_atom_site_label_2
_geom_angle_atom_site_label_3
_geom_angle
_geom_angle_site_symmetry_1
_geom_angle_site_symmetry_3
N9 Pd1 N15 85.26(17) . 2_666
N9 Pd1 N2 175.80(16) . .
N15 Pd1 N2 98.47(17) 2_666 .
N9 Pd1 N1 97.21(17) . .
N15 Pd1 N1 176.33(16) 2_666 .
N2 Pd1 N1 78.98(17) . .
N9 Pd1 Pd2 63.64(13) . .
N15 Pd1 Pd2 62.14(12) 2_666 .
N2 Pd1 Pd2 116.39(14) . .
N1 Pd1 Pd2 116.54(12) . .
N16 Pd2 N10 84.69(17) 2_666 .
N16 Pd2 N3 97.62(17) 2_666 .
N10 Pd2 N3 176.72(16) . .
N16 Pd2 N4 177.07(17) 2_666 .
N10 Pd2 N4 97.29(16) . .
N3 Pd2 N4 80.31(16) . .
N16 Pd2 Pd1 64.56(13) 2_666 .
N10 Pd2 Pd1 62.60(13) . .
N3 Pd2 Pd1 116.28(13) . .
N4 Pd2 Pd1 114.44(13) . .
N6 Pd3 N13 95.57(16) . .
N6 Pd3 N11 176.40(15) . .
N13 Pd3 N11 87.47(16) . .
N6 Pd3 N5 81.72(16) . .
N13 Pd3 N5 177.11(17) . .
N11 Pd3 N5 95.21(16) . .
N6 Pd3 Pd4 116.04(12) . .
N13 Pd3 Pd4 62.98(12) . .
N11 Pd3 Pd4 63.70(12) . .
N5 Pd3 Pd4 117.30(12) . .
N7 Pd4 N14 97.44(17) . .
N7 Pd4 N8 80.78(16) . .
N14 Pd4 N8 174.87(15) . .
N7 Pd4 N12 173.56(16) . .
N14 Pd4 N12 85.50(17) . .
N8 Pd4 N12 95.80(16) . .
N7 Pd4 Pd3 113.29(11) . .
N14 Pd4 Pd3 62.98(12) . .
N8 Pd4 Pd3 113.22(11) . .
N12 Pd4 Pd3 62.95(11) . .
C2 C1 N1 117.8(5) . .
C2 C1 H1 121.1 . .
N1 C1 H1 121.1 . .
C3 C2 C1 122.0(5) . .
C3 C2 H2 119.0 . .
C1 C2 H2 119.0 . .
C2 C3 C4 120.9(5) . .
C2 C3 H3 119.5 . .
C4 C3 H3 119.5 . .
C3 C4 C5 116.0(5) . .
C3 C4 H4 122.0 . .
C5 C4 H4 122.0 . .
N1 C5 C6 116.3(5) . .
N1 C5 C4 120.2(5) . .
C6 C5 C4 122.5(5) . .
N2 C6 C7 121.5(5) . .
N2 C6 C5 114.2(5) . .
C7 C6 C5 123.5(5) . .
C8 C7 C6 121.1(6) . .
C8 C7 H7 119.5 . .
C6 C7 H7 119.5 . .
C7 C8 C9 116.5(6) . .
C7 C8 H8 121.8 . .
C9 C8 H8 121.8 . .
C8 C9 C10 120.3(5) . .
C8 C9 H9 119.9 . .
C10 C9 H9 119.9 . .
N2 C10 C9 120.8(5) . .
N2 C10 H10 119.6 . .
C9 C10 H10 119.6 . .
C10 N2 C6 119.7(5) . .
C10 N2 Pd1 124.8(4) . .
C6 N2 Pd1 115.5(3) . .
N3 C11 C12 122.0(6) . .
N3 C11 H11 119.0 . .
C12 C11 H11 119.0 . .
C13 C12 C11 119.0(6) . .
C13 C12 H12 120.5 . .
C11 C12 H12 120.5 . .
C12 C13 C14 119.6(5) . .
C12 C13 H13 120.2 . .
C14 C13 H13 120.2 . .
C13 C14 C15 122.0(5) . .
C13 C14 H14 119.0 . .
C15 C14 H14 119.0 . .
N3 C15 C16 119.4(4) . .
N3 C15 C14 115.1(5) . .
C16 C15 C14 125.3(5) . .
C17 C16 C15 127.5(5) . .
C17 C16 N4 117.5(5) . .
C15 C16 N4 114.9(4) . .
C16 C17 C18 121.8(4) . .
C16 C17 H17 119.1 . .
C18 C17 H17 119.1 . .
C19 C18 C17 116.2(5) . .
C19 C18 H18 121.9 . .
C17 C18 H18 121.9 . .
C18 C19 C20 122.4(5) . .
C18 C19 H19 118.8 . .
C20 C19 H19 118.8 . .
N4 C20 C19 117.9(5) . .
N4 C20 H20 121.0 . .
C19 C20 H20 121.0 . .
N5 C21 C22 118.1(6) . .
N5 C21 H21 121.0 . .
C22 C21 H21 121.0 . .
C23 C22 C21 120.2(6) . .
C23 C22 H22 119.9 . .
C21 C22 H22 119.9 . .
C24 C23 C22 118.6(5) . .
C24 C23 H23 120.7 . .
C22 C23 H23 120.7 . .
C25 C24 C23 120.3(6) . .
C25 C24 H24 119.9 . .
C23 C24 H24 119.9 . .
C24 C25 N5 122.1(5) . .
C24 C25 C26 123.1(5) . .
N5 C25 C26 114.8(4) . .
N6 C26 C27 118.4(5) . .
N6 C26 C25 116.1(4) . .
C27 C26 C25 125.4(5) . .
C26 C27 C28 122.5(5) . .
C26 C27 H27 118.7 . .
C28 C27 H27 118.7 . .
C27 C28 C29 116.1(5) . .
C27 C28 H28 122.0 . .
C29 C28 H28 122.0 . .
C30 C29 C28 119.6(6) . .
C30 C29 H29 120.2 . .
C28 C29 H29 120.2 . .
N6 C30 C29 123.6(5) . .
N6 C30 H30 118.2 . .
C29 C30 H30 118.2 . .
N7 C31 C32 118.0(5) . .
N7 C31 H31 121.0 . .
C32 C31 H31 121.0 . .
C33 C32 C31 117.2(6) . .
C33 C32 H32 121.4 . .
C31 C32 H32 121.4 . .
C32 C33 C34 124.4(6) . .
C32 C33 H33 117.8 . .
C34 C33 H33 117.8 . .
C33 C34 C35 116.5(6) . .
C33 C34 H34 121.7 . .
C35 C34 H34 121.7 . .
N7 C35 C36 116.6(5) . .
N7 C35 C34 120.0(5) . .
C36 C35 C34 122.9(5) . .
C35 C36 N8 116.1(5) . .
C35 C36 C37 127.0(5) . .
N8 C36 C37 116.9(5) . .
C38 C37 C36 122.7(6) . .
C38 C37 H37 118.7 . .
C36 C37 H37 118.7 . .
C37 C38 C39 121.2(5) . .
C37 C38 H38 119.4 . .
C39 C38 H38 119.4 . .
C38 C39 C40 115.3(5) . .
C38 C39 H39 122.3 . .
C40 C39 H39 122.3 . .
N8 C40 C39 121.6(5) . .
N8 C40 H40 119.2 . .
C39 C40 H40 119.2 . .
C42 C41 H41A 109.5 . .
C42 C41 H41B 109.5 . .
H41A C41 H41B 109.5 . .
C42 C41 H41C 109.5 . .
H41A C41 H41C 109.5 . .
H41B C41 H41C 109.5 . .
N9 C42 C43 108.2(5) . .
N9 C42 C41 118.2(5) . .
C43 C42 C41 133.4(5) . .
C42 C43 C44 104.2(4) . .
C42 C43 C46 126.7(5) . .
C44 C43 C46 128.9(5) . .
N10 C44 C43 109.2(5) . .
N10 C44 C45 124.0(4) . .
C43 C44 C45 126.6(4) . .
C44 C45 H45A 109.5 . .
C44 C45 H45B 109.5 . .
H45A C45 H45B 109.5 . .
C44 C45 H45C 109.5 . .
H45A C45 H45C 109.5 . .
H45B C45 H45C 109.5 . .
C47 C46 C51 122.4(5) . .
C47 C46 C43 119.4(5) . .
C51 C46 C43 118.2(5) . .
C46 C47 C48 120.0(5) . .
C46 C47 H47 120.0 . .
C48 C47 H47 120.0 . .
C49 C48 C47 120.4(5) . .
C49 C48 H48 119.8 . .
C47 C48 H48 119.8 . .
C50 C49 C48 117.1(5) . .
C50 C49 C54 121.2(4) . .
C48 C49 C54 121.6(4) . .
C49 C50 C51 121.3(5) . .
C49 C50 H50 119.3 . .
C51 C50 H50 119.3 . .
C46 C51 C50 118.6(5) . .
C46 C51 H51 120.7 . .
C50 C51 H51 120.7 . .
C53 C52 H52A 109.5 . .
C53 C52 H52B 109.5 . .
H52A C52 H52B 109.5 . .
C53 C52 H52C 109.5 . .
H52A C52 H52C 109.5 . .
H52B C52 H52C 109.5 . .
N12 C53 C54 106.6(4) . .
N12 C53 C52 121.4(4) . .
C54 C53 C52 132.0(4) . .
C53 C54 C55 104.0(4) . .
C53 C54 C49 128.7(4) . .
C55 C54 C49 127.0(4) . .
N11 C55 C54 110.0(4) . .
N11 C55 C56 123.7(4) . .
C54 C55 C56 125.8(4) . .
C55 C56 H56A 109.5 . .
C55 C56 H56B 109.5 . .
H56A C56 H56B 109.5 . .
C55 C56 H56C 109.5 . .
H56A C56 H56C 109.5 . .
H56B C56 H56C 109.5 . .
C58 C57 H57A 109.5 . .
C58 C57 H57B 109.5 . .
H57A C57 H57B 109.5 . .
C58 C57 H57C 109.5 . .
H57A C57 H57C 109.5 . .
H57B C57 H57C 109.5 . .
C59 C58 N14 105.6(4) . .
C59 C58 C57 132.9(4) . .
N14 C58 C57 121.4(4) . .
C60 C59 C58 107.8(4) . .
C60 C59 C62 128.0(4) . .
C58 C59 C62 124.1(4) . .
N13 C60 C59 108.8(4) . .
N13 C60 C61 119.6(4) . .
C59 C60 C61 131.6(4) . .
C60 C61 H61A 109.5 . .
C60 C61 H61B 109.5 . .
H61A C61 H61B 109.5 . .
C60 C61 H61C 109.5 . .
H61A C61 H61C 109.5 . .
H61B C61 H61C 109.5 . .
C63 C62 C67 116.5(4) . .
C63 C62 C59 124.7(5) . .
C67 C62 C59 118.6(4) . .
C62 C63 C64 124.5(5) . .
C62 C63 H63 117.8 . .
C64 C63 H63 117.8 . .
C65 C64 C63 121.5(5) . .
C65 C64 H64 119.2 . .
C63 C64 H64 119.2 . .
C64 C65 C66 118.5(4) . .
C64 C65 C70 123.0(4) . .
C66 C65 C70 118.2(4) . .
C65 C66 C67 119.4(5) . .
C65 C66 H66 120.3 . .
C67 C66 H66 120.3 . .
C62 C67 C66 119.4(5) . .
C62 C67 H67 120.3 . .
C66 C67 H67 120.3 . .
C69 C68 H68A 109.5 . .
C69 C68 H68B 109.5 . .
H68A C68 H68B 109.5 . .
C69 C68 H68C 109.5 . .
H68A C68 H68C 109.5 . .
H68B C68 H68C 109.5 . .
N16 C69 C70 110.1(4) . .
N16 C69 C68 122.9(4) . .
C70 C69 C68 126.6(4) . .
C71 C70 C69 104.8(4) . .
C71 C70 C65 127.9(5) . .
C69 C70 C65 127.2(4) . .
C70 C71 N15 106.4(4) . .
C70 C71 C72 131.7(4) . .
N15 C71 C72 121.7(4) . .
C71 C72 H72A 109.5 . .
C71 C72 H72B 109.5 . .
H72A C72 H72B 109.5 . .
C71 C72 H72C 109.5 . .
H72A C72 H72C 109.5 . .
H72B C72 H72C 109.5 . .
C5 N1 C1 122.3(4) . .
C5 N1 Pd1 114.4(3) . .
C1 N1 Pd1 123.1(3) . .
C11 N3 C15 122.4(5) . .
C11 N3 Pd2 125.5(4) . .
C15 N3 Pd2 112.2(3) . .
C20 N4 C16 123.4(4) . .
C20 N4 Pd2 123.5(3) . .
C16 N4 Pd2 113.0(3) . .
C21 N5 C25 120.7(4) . .
C21 N5 Pd3 125.8(4) . .
C25 N5 Pd3 113.5(3) . .
C30 N6 C26 119.7(4) . .
C30 N6 Pd3 126.4(3) . .
C26 N6 Pd3 113.8(3) . .
C31 N7 C35 122.5(4) . .
C31 N7 Pd4 123.7(3) . .
C35 N7 Pd4 113.7(3) . .
C40 N8 C36 122.1(4) . .
C40 N8 Pd4 125.1(3) . .
C36 N8 Pd4 112.7(3) . .
N10 N9 C42 109.2(4) . .
N10 N9 Pd1 116.1(3) . .
C42 N9 Pd1 133.8(4) . .
C44 N10 N9 109.1(4) . .
C44 N10 Pd2 132.4(4) . .
N9 N10 Pd2 117.7(3) . .
C55 N11 N12 109.0(4) . .
C55 N11 Pd3 134.3(3) . .
N12 N11 Pd3 116.4(3) . .
N11 N12 C53 110.3(4) . .
N11 N12 Pd4 116.9(3) . .
C53 N12 Pd4 132.7(3) . .
N14 N13 C60 107.9(4) . .
N14 N13 Pd3 117.4(3) . .
C60 N13 Pd3 133.7(3) . .
N13 N14 C58 109.9(4) . .
N13 N14 Pd4 116.6(3) . .
C58 N14 Pd4 133.0(3) . .
N16 N15 C71 108.0(4) . .
N16 N15 Pd1 119.6(3) . 2_666
C71 N15 Pd1 131.8(4) . 2_666
C69 N16 N15 110.5(4) . .
C69 N16 Pd2 136.0(4) . 2_666
N15 N16 Pd2 113.5(3) . 2_666
F4 P1 F3 89.95(18) . .
F4 P1 F5 90.15(17) . .
F3 P1 F5 179.9(2) . .
F4 P1 F6 89.48(16) . .
F3 P1 F6 89.90(17) . .
F5 P1 F6 90.04(17) . .
F4 P1 F1 90.32(16) . .
F3 P1 F1 90.09(17) . .
F5 P1 F1 89.97(17) . .
F6 P1 F1 179.80(19) . .
F4 P1 F2 179.8(2) . .
F3 P1 F2 90.27(17) . .
F5 P1 F2 89.62(18) . .
F6 P1 F2 90.48(17) . .
F1 P1 F2 89.73(16) . .
F12 P2 F8 90.50(14) . .
F12 P2 F10 90.41(15) . .
F8 P2 F10 179.09(17) . .
F12 P2 F9 90.35(17) . .
F8 P2 F9 89.79(15) . .
F10 P2 F9 90.16(15) . .
F12 P2 F7 179.73(16) . .
F8 P2 F7 89.29(14) . .
F10 P2 F7 89.80(14) . .
F9 P2 F7 89.82(15) . .
F12 P2 F11 90.07(16) . .
F8 P2 F11 89.78(15) . .
F10 P2 F11 90.27(16) . .
F9 P2 F11 179.40(16) . .
F7 P2 F11 89.76(16) . .
F17 P3 F18 90.25(15) . .
F17 P3 F16 90.06(15) . .
F18 P3 F16 89.95(15) . .
F17 P3 F14 90.32(15) . .
F18 P3 F14 90.10(15) . .
F16 P3 F14 179.61(18) . .
F17 P3 F15 179.7(2) . .
F18 P3 F15 89.81(15) . .
F16 P3 F15 89.60(15) . .
F14 P3 F15 90.01(15) . .
F17 P3 F13 89.94(15) . .
F18 P3 F13 179.65(17) . .
F16 P3 F13 89.76(15) . .
F14 P3 F13 90.19(15) . .
F15 P3 F13 89.99(16) . .
F20 P4 F19 88.9(3) . .
F20 P4 F21 90.6(3) . .
F19 P4 F21 90.0(3) . .
F20 P4 F23 90.2(3) . .
F19 P4 F23 90.6(3) . .
F21 P4 F23 179.0(4) . .
F20 P4 F24 90.7(3) . .
F19 P4 F24 179.5(4) . .
F21 P4 F24 89.8(3) . .
F23 P4 F24 89.6(3) . .
F20 P4 F22 179.0(4) . .
F19 P4 F22 90.1(3) . .
F21 P4 F22 89.4(3) . .
F23 P4 F22 89.8(3) . .
F24 P4 F22 90.3(3) . .
F27 P5 F27 180.000(1) . 2_656
F27 P5 F26 88.00(17) . 2_656
F27 P5 F26 92.00(17) 2_656 2_656
F27 P5 F26 92.00(17) . .
F27 P5 F26 88.00(17) 2_656 .
F26 P5 F26 180.00(18) 2_656 .
F27 P5 F25 85.31(17) . .
F27 P5 F25 94.69(17) 2_656 .
F26 P5 F25 93.58(15) 2_656 .
F26 P5 F25 86.42(15) . .
F27 P5 F25 94.69(17) . 2_656
F27 P5 F25 85.31(17) 2_656 2_656
F26 P5 F25 86.42(15) 2_656 2_656
F26 P5 F25 93.58(15) . 2_656
F25 P5 F25 180.0(2) . 2_656
C2' C1' H11A 109.5 . .
C2' C1' H11B 109.5 . .
H11A C1' H11B 109.5 . .
C2' C1' H11C 109.5 . .
H11A C1' H11C 109.5 . .
H11B C1' H11C 109.5 . .
N1' C2' C1' 159.5(7) . .
C4' C3' H31A 109.5 . .
C4' C3' H31B 109.5 . .
H31A C3' H31B 109.5 . .
C4' C3' H31C 109.5 . .
H31A C3' H31C 109.5 . .
H31B C3' H31C 109.5 . .
N2' C4' C3' 173.6(6) . .
C6' C5' H51A 109.5 . .
C6' C5' H51B 109.5 . .
H51A C5' H51B 109.5 . .
C6' C5' H51C 109.5 . .
H51A C5' H51C 109.5 . .
H51B C5' H51C 109.5 . .
N3' C6' C5' 160.6(7) . .
H1A O1 H1B 109.5 . .
H2A O2 H2B 109.5 . .
H3A O3 H3B 109.5 . .
H4A O4 H4B 109.5 . .
H5A O5 H5B 109.5 . .
H6A O6 H6B 109.5 . .

loop_
_geom_bond_atom_site_label_1
_geom_bond_atom_site_label_2
_geom_bond_distance
_geom_bond_site_symmetry_2
Pd1 N9 2.003(4) .
Pd1 N15 2.005(4) 2_666
Pd1 N2 2.012(4) .
Pd1 N1 2.033(4) .
Pd1 Pd2 3.1398(7) .
Pd2 N16 2.010(4) 2_666
Pd2 N10 2.014(4) .
Pd2 N3 2.016(4) .
Pd2 N4 2.043(4) .
Pd3 N6 2.005(3) .
Pd3 N13 2.007(4) .
Pd3 N11 2.017(4) .
Pd3 N5 2.017(4) .
Pd3 Pd4 3.1314(7) .
Pd4 N7 2.005(4) .
Pd4 N14 2.017(4) .
Pd4 N8 2.019(4) .
Pd4 N12 2.034(4) .
C1 C2 1.377(7) .
C1 N1 1.393(6) .
C1 H1 0.9300 .
C2 C3 1.343(8) .
C2 H2 0.9300 .
C3 C4 1.413(8) .
C3 H3 0.9300 .
C4 C5 1.447(7) .
C4 H4 0.9300 .
C5 N1 1.316(7) .
C5 C6 1.437(8) .
C6 N2 1.332(7) .
C6 C7 1.382(8) .
C7 C8 1.376(8) .
C7 H7 0.9300 .
C8 C9 1.384(8) .
C8 H8 0.9300 .
C9 C10 1.413(8) .
C9 H9 0.9300 .
C10 N2 1.326(6) .
C10 H10 0.9300 .
C11 N3 1.318(7) .
C11 C12 1.390(8) .
C11 H11 0.9300 .
C12 C13 1.326(8) .
C12 H12 0.9300 .
C13 C14 1.368(8) .
C13 H13 0.9300 .
C14 C15 1.430(7) .
C14 H14 0.9300 .
C15 N3 1.358(6) .
C15 C16 1.371(7) .
C16 C17 1.349(7) .
C16 N4 1.374(6) .
C17 C18 1.445(7) .
C17 H17 0.9300 .
C18 C19 1.356(7) .
C18 H18 0.9300 .
C19 C20 1.377(7) .
C19 H19 0.9300 .
C20 N4 1.355(6) .
C20 H20 0.9300 .
C21 N5 1.297(6) .
C21 C22 1.446(8) .
C21 H21 0.9300 .
C22 C23 1.375(9) .
C22 H22 0.9300 .
C23 C24 1.346(8) .
C23 H23 0.9300 .
C24 C25 1.341(7) .
C24 H24 0.9300 .
C25 N5 1.373(6) .
C25 C26 1.459(7) .
C26 N6 1.357(6) .
C26 C27 1.370(7) .
C27 C28 1.377(8) .
C27 H27 0.9300 .
C28 C29 1.396(8) .
C28 H28 0.9300 .
C29 C30 1.337(7) .
C29 H29 0.9300 .
C30 N6 1.318(6) .
C30 H30 0.9300 .
C31 N7 1.324(6) .
C31 C32 1.485(7) .
C31 H31 0.9300 .
C32 C33 1.321(8) .
C32 H32 0.9300 .
C33 C34 1.372(9) .
C33 H33 0.9300 .
C34 C35 1.398(7) .
C34 H34 0.9300 .
C35 N7 1.369(7) .
C35 C36 1.382(8) .
C36 N8 1.391(7) .
C36 C37 1.407(7) .
C37 C38 1.363(8) .
C37 H37 0.9300 .
C38 C39 1.389(8) .
C38 H38 0.9300 .
C39 C40 1.484(7) .
C39 H39 0.9300 .
C40 N8 1.324(6) .
C40 H40 0.9300 .
C41 C42 1.457(8) .
C41 H41A 0.9600 .
C41 H41B 0.9600 .
C41 H41C 0.9600 .
C42 N9 1.370(6) .
C42 C43 1.372(7) .
C43 C44 1.422(7) .
C43 C46 1.462(7) .
C44 N10 1.319(6) .
C44 C45 1.541(7) .
C45 H45A 0.9600 .
C45 H45B 0.9600 .
C45 H45C 0.9600 .
C46 C47 1.356(7) .
C46 C51 1.362(7) .
C47 C48 1.421(7) .
C47 H47 0.9300 .
C48 C49 1.413(7) .
C48 H48 0.9300 .
C49 C50 1.412(7) .
C49 C54 1.466(6) .
C50 C51 1.428(7) .
C50 H50 0.9300 .
C51 H51 0.9300 .
C52 C53 1.511(7) .
C52 H52A 0.9600 .
C52 H52B 0.9600 .
C52 H52C 0.9600 .
C53 N12 1.355(6) .
C53 C54 1.386(7) .
C54 C55 1.412(7) .
C55 N11 1.285(6) .
C55 C56 1.541(7) .
C56 H56A 0.9600 .
C56 H56B 0.9600 .
C56 H56C 0.9600 .
C57 C58 1.488(7) .
C57 H57A 0.9600 .
C57 H57B 0.9600 .
C57 H57C 0.9600 .
C58 C59 1.359(6) .
C58 N14 1.365(6) .
C59 C60 1.339(6) .
C59 C62 1.491(6) .
C60 N13 1.338(6) .
C60 C61 1.513(6) .
C61 H61A 0.9600 .
C61 H61B 0.9600 .
C61 H61C 0.9600 .
C62 C63 1.337(7) .
C62 C67 1.425(7) .
C63 C64 1.368(6) .
C63 H63 0.9300 .
C64 C65 1.342(7) .
C64 H64 0.9300 .
C65 C66 1.401(7) .
C65 C70 1.498(6) .
C66 C67 1.441(6) .
C66 H66 0.9300 .
C67 H67 0.9300 .
C68 C69 1.499(7) .
C68 H68A 0.9600 .
C68 H68B 0.9600 .
C68 H68C 0.9600 .
C69 N16 1.250(6) .
C69 C70 1.420(7) .
C70 C71 1.374(7) .
C71 N15 1.386(6) .
C71 C72 1.540(7) .
C72 H72A 0.9600 .
C72 H72B 0.9600 .
C72 H72C 0.9600 .
N9 N10 1.324(6) .
N11 N12 1.313(6) .
N13 N14 1.304(6) .
N15 N16 1.342(6) .
N15 Pd1 2.005(4) 2_666
N16 Pd2 2.010(4) 2_666
P1 F4 1.601(3) .
P1 F3 1.606(4) .
P1 F5 1.611(4) .
P1 F6 1.611(3) .
P1 F1 1.617(3) .
P1 F2 1.621(3) .
P2 F12 1.605(3) .
P2 F8 1.609(3) .
P2 F10 1.610(2) .
P2 F9 1.617(3) .
P2 F7 1.620(3) .
P2 F11 1.627(3) .
P3 F17 1.608(3) .
P3 F18 1.612(3) .
P3 F16 1.612(3) .
P3 F14 1.613(3) .
P3 F15 1.616(3) .
P3 F13 1.620(3) .
P4 F20 1.594(7) .
P4 F19 1.599(6) .
P4 F21 1.610(6) .
P4 F23 1.613(6) .
P4 F24 1.613(6) .
P4 F22 1.640(7) .
P5 F27 1.596(3) .
P5 F27 1.596(3) 2_656
P5 F26 1.599(3) 2_656
P5 F26 1.599(3) .
P5 F25 1.607(2) .
P5 F25 1.607(2) 2_656
C1' C2' 1.474(9) .
C1' H11A 0.9600 .
C1' H11B 0.9600 .
C1' H11C 0.9600 .
C2' N1' 0.907(7) .
C3' C4' 1.473(6) .
C3' H31A 0.9600 .
C3' H31B 0.9600 .
C3' H31C 0.9600 .
C4' N2' 1.160(7) .
C5' C6' 1.432(10) .
C5' H51A 0.9600 .
C5' H51B 0.9600 .
C5' H51C 0.9600 .
C6' N3' 1.131(8) .
O1 H1A 0.8498 .
O1 H1B 0.8500 .
O2 H2A 0.8501 .
O2 H2B 0.8500 .
O3 H3A 0.8502 .
O3 H3B 0.8500 .
O4 H4A 0.8500 .
O4 H4B 0.8499 .
O5 H5A 0.8501 .
O5 H5B 0.8501 .
O6 H6A 0.8501 .
O6 H6B 0.8501 .
